data_7250096
loop_
_publ_author_name
'Wang, Kuan-Lin'
'Lin, Cai-Fei'
'Cheng, Chin'
'Huang, Tzu-Chi'
'Lin, Bi-Hsuan'
'Xie, Yu-Lin'
'Wang, Bo-Yuan'
'Kung, Jennifer'
'Lin, Kuang-I'
'Hsu, Kuei-Fang'

_publ_section_title
;
 Zinc selenide stabilized in a quadrilateral network characterized with
 optical emissions
;
_journal_issue 16
_journal_name_full CrystEngComm
_journal_page_first 2483
_journal_page_last 2489
_journal_paper_doi 10.1039/D4CE01251H
_journal_volume 27
_journal_year 2025
_chemical_formula_sum 'K Mg0.23 Se2 Zn1.28'
_chemical_formula_weight 286.22
_space_group_crystal_system monoclinic
_space_group_IT_number 13
_space_group_name_Hall '-P 2yc'
_space_group_name_H-M_alt 'P 1 2/c 1'
_audit_creation_method SHELXL-2018/3
_audit_update_record
;
2024-12-07 deposited with the CCDC.	2025-03-10 downloaded from the CCDC.
;
_cell_angle_alpha 90
_cell_angle_beta 112.2510(10)
_cell_angle_gamma 90
_cell_formula_units_Z 4
_cell_length_a 7.4620(2)
_cell_length_b 5.96870(10)
_cell_length_c 11.3465(2)
_cell_measurement_reflns_used 2177
_cell_measurement_temperature 296(2)
_cell_measurement_theta_max 28.16
_cell_measurement_theta_min 2.95
_cell_volume 467.724(17)
_computing_structure_refinement 'SHELXL-2018/3 (Sheldrick, 2018)'
_diffrn_ambient_temperature 296(2)
_diffrn_measured_fraction_theta_full 0.992
_diffrn_measured_fraction_theta_max 0.994
_diffrn_measurement_device_type 'Bruker D8 Venture Photon III Diffractometer'
_diffrn_measurement_method '\f and \w scans'
_diffrn_radiation_type MoK\a
_diffrn_radiation_wavelength 0.71073
_diffrn_reflns_av_R_equivalents 0.0236
_diffrn_reflns_av_unetI/netI 0.0133
_diffrn_reflns_Laue_measured_fraction_full 0.992
_diffrn_reflns_Laue_measured_fraction_max 0.994
_diffrn_reflns_limit_h_max 9
_diffrn_reflns_limit_h_min -9
_diffrn_reflns_limit_k_max 7
_diffrn_reflns_limit_k_min -7
_diffrn_reflns_limit_l_max 15
_diffrn_reflns_limit_l_min -13
_diffrn_reflns_number 10088
_diffrn_reflns_point_group_measured_fraction_full 0.992
_diffrn_reflns_point_group_measured_fraction_max 0.994
_diffrn_reflns_theta_full 25.242
_diffrn_reflns_theta_max 28.307
_diffrn_reflns_theta_min 3.413
_exptl_absorpt_coefficient_mu 22.919
_exptl_absorpt_correction_T_max 0.7457
_exptl_absorpt_correction_T_min 0.3788
_exptl_absorpt_correction_type numerical
_exptl_absorpt_process_details
;
 SADABS 2016/2: Krause, L., Herbst-Irmer, R., Sheldrick G.M. & Stalke D.,
 J. Appl. Cryst. 48 (2015) 3-10
;
_exptl_crystal_colour transparent-yellow
_exptl_crystal_density_diffrn 4.065
_exptl_crystal_description plate
_exptl_crystal_F_000 513
_exptl_crystal_size_max 0.356
_exptl_crystal_size_mid 0.122
_exptl_crystal_size_min 0.085
_refine_diff_density_max 0.424
_refine_diff_density_min -0.524
_refine_diff_density_rms 0.112
_refine_ls_extinction_method none
_refine_ls_goodness_of_fit_ref 1.144
_refine_ls_hydrogen_treatment undef
_refine_ls_matrix_type full
_refine_ls_number_parameters 48
_refine_ls_number_reflns 1155
_refine_ls_number_restraints 2
_refine_ls_restrained_S_all 1.144
_refine_ls_R_factor_all 0.0134
_refine_ls_R_factor_gt 0.0116
_refine_ls_shift/su_max 0.001
_refine_ls_shift/su_mean 0.000
_refine_ls_structure_factor_coef Fsqd
_refine_ls_weighting_details 'w=1/[\s^2^(Fo^2^)+(0.0102P)^2^+0.0418P] where P=(Fo^2^+2Fc^2^)/3'
_refine_ls_weighting_scheme calc
_refine_ls_wR_factor_gt 0.0245
_refine_ls_wR_factor_ref 0.0254
_reflns_Friedel_coverage 0.000
_reflns_number_gt 1069
_reflns_number_total 1155
_reflns_threshold_expression 'I > 2\s(I)'
_cod_data_source_file d4ce01251h2.cif
_cod_data_source_block KMgZnSe_0m
_cod_depositor_comments 'Adding full bibliography for 7250095--7250096.cif.'
_cod_original_cell_volume 467.723(17)
_cod_original_sg_symbol_H-M 'P 2/c'
_cod_database_code 7250096
_shelx_shelxl_version_number 2018/3
_shelx_space_group_comment
;
The symmetry employed for this shelxl refinement is uniquely defined
by the following loop, which should always be used as a source of
symmetry information in preference to the above space-group names.
They are only intended as comments.
;

loop_
_space_group_symop_operation_xyz
'x, y, z'
'-x, y, -z+1/2'
'-x, -y, -z'
'x, -y, z-1/2'

loop_
_atom_site_label
_atom_site_type_symbol
_atom_site_fract_x
_atom_site_fract_y
_atom_site_fract_z
_atom_site_U_iso_or_equiv
_atom_site_adp_type
_atom_site_occupancy
_atom_site_site_symmetry_order
_atom_site_calc_flag
_atom_site_refinement_flags_posn
_atom_site_refinement_flags_adp
_atom_site_refinement_flags_occupancy
_atom_site_disorder_assembly
_atom_site_disorder_group
K1 K 0.000000 0.000000 0.500000 0.03350(13) Uani 1 2 d S . P . .
K2 K 0.000000 0.48477(9) 0.250000 0.03227(12) Uani 1 2 d S T P . .
Zn1 Zn 0.500000 0.24965(4) 0.750000 0.01847(10) Uani 0.906(10) 2 d S T P . .
Mg1 Mg 0.500000 0.24965(4) 0.750000 0.01847(10) Uani 0.10(3) 2 d S T P . .
Zn2 Zn 0.49933(3) 0.75018(3) 0.52378(2) 0.01843(7) Uani 0.825(5) 1 d . . P . .
Mg2 Mg 0.49933(3) 0.75018(3) 0.52378(2) 0.01843(7) Uani 0.182(14) 1 d . . P . .
Se1 Se 0.28782(2) 0.47488(2) 0.56642(2) 0.01797(5) Uani 1 1 d . . . . .
Se2 Se 0.28773(2) 0.97578(2) 0.32790(2) 0.01811(5) Uani 1 1 d . . . . .

loop_
_atom_site_aniso_label
_atom_site_aniso_U_11
_atom_site_aniso_U_22
_atom_site_aniso_U_33
_atom_site_aniso_U_23
_atom_site_aniso_U_13
_atom_site_aniso_U_12
K1 0.0362(3) 0.0367(3) 0.0327(3) -0.0056(2) 0.0188(2) -0.0093(2)
K2 0.0345(3) 0.0348(3) 0.0249(3) 0.000 0.0083(2) 0.000
Zn1 0.01912(15) 0.02105(16) 0.01577(14) 0.000 0.00722(10) 0.000
Mg1 0.01912(15) 0.02105(16) 0.01577(14) 0.000 0.00722(10) 0.000
Zn2 0.01979(11) 0.01533(11) 0.02011(11) -0.00017(7) 0.00748(8) -0.00058(6)
Mg2 0.01979(11) 0.01533(11) 0.02011(11) -0.00017(7) 0.00748(8) -0.00058(6)
Se1 0.01713(9) 0.01904(8) 0.01886(8) 0.00229(5) 0.00808(6) 0.00168(5)
Se2 0.01730(9) 0.01924(8) 0.01651(8) -0.00110(5) 0.00497(6) 0.00195(5)

loop_
_atom_type_symbol
_atom_type_description
_atom_type_scat_dispersion_real
_atom_type_scat_dispersion_imag
_atom_type_scat_source
K K 0.2009 0.2494 'International Tables Vol C Tables 4.2.6.8 and 6.1.1.4'
Mg Mg 0.0486 0.0363 'International Tables Vol C Tables 4.2.6.8 and 6.1.1.4'
Se Se -0.0929 2.2259 'International Tables Vol C Tables 4.2.6.8 and 6.1.1.4'
Zn Zn 0.2839 1.4301 'International Tables Vol C Tables 4.2.6.8 and 6.1.1.4'

loop_
_geom_angle_atom_site_label_1
_geom_angle_atom_site_label_2
_geom_angle_atom_site_label_3
_geom_angle
_geom_angle_site_symmetry_1
_geom_angle_site_symmetry_3
_geom_angle_publ_flag
Se2 K1 Se2 180.0 3_566 1_545 ?
Se2 K1 Se1 108.297(3) 3_566 . ?
Se2 K1 Se1 71.703(3) 1_545 . ?
Se2 K1 Se1 71.703(4) 3_566 3_556 ?
Se2 K1 Se1 108.297(4) 1_545 3_556 ?
Se1 K1 Se1 180.0 . 3_556 ?
Se2 K1 Se2 69.979(4) 3_566 4_566 ?
Se2 K1 Se2 110.021(4) 1_545 4_566 ?
Se1 K1 Se2 69.938(3) . 4_566 ?
Se1 K1 Se2 110.062(3) 3_556 4_566 ?
Se2 K1 Se2 110.021(4) 3_566 2_545 ?
Se2 K1 Se2 69.979(4) 1_545 2_545 ?
Se1 K1 Se2 110.062(3) . 2_545 ?
Se1 K1 Se2 69.938(3) 3_556 2_545 ?
Se2 K1 Se2 180.0 4_566 2_545 ?
Se2 K1 Se1 68.837(3) 3_566 3_566 ?
Se2 K1 Se1 111.163(3) 1_545 3_566 ?
Se1 K1 Se1 67.450(4) . 3_566 ?
Se1 K1 Se1 112.550(4) 3_556 3_566 ?
Se2 K1 Se1 104.717(3) 4_566 3_566 ?
Se2 K1 Se1 75.283(3) 2_545 3_566 ?
Se2 K1 Se1 111.163(3) 3_566 1_545 ?
Se2 K1 Se1 68.837(3) 1_545 1_545 ?
Se1 K1 Se1 112.550(4) . 1_545 ?
Se1 K1 Se1 67.450(4) 3_556 1_545 ?
Se2 K1 Se1 75.283(3) 4_566 1_545 ?
Se2 K1 Se1 104.717(3) 2_545 1_545 ?
Se1 K1 Se1 180.0 3_566 1_545 ?
Se2 K1 Zn2 40.191(4) 3_566 3_566 ?
Se2 K1 Zn2 139.809(4) 1_545 3_566 ?
Se1 K1 Zn2 101.440(4) . 3_566 ?
Se1 K1 Zn2 78.559(4) 3_556 3_566 ?
Se2 K1 Zn2 103.879(4) 4_566 3_566 ?
Se2 K1 Zn2 76.121(4) 2_545 3_566 ?
Se1 K1 Zn2 37.284(3) 3_566 3_566 ?
Se1 K1 Zn2 142.716(4) 1_545 3_566 ?
Se2 K1 Zn2 139.809(4) 3_566 1_545 ?
Se2 K1 Zn2 40.191(4) 1_545 1_545 ?
Se1 K1 Zn2 78.560(4) . 1_545 ?
Se1 K1 Zn2 101.441(4) 3_556 1_545 ?
Se2 K1 Zn2 76.121(4) 4_566 1_545 ?
Se2 K1 Zn2 103.879(4) 2_545 1_545 ?
Se1 K1 Zn2 142.716(4) 3_566 1_545 ?
Se1 K1 Zn2 37.284(4) 1_545 1_545 ?
Zn2 K1 Zn2 180.0 3_566 1_545 ?
Se2 K1 Zn1 101.397(3) 3_566 . ?
Se2 K1 Zn1 78.603(3) 1_545 . ?
Se1 K1 Zn1 37.797(4) . . ?
Se1 K1 Zn1 142.204(4) 3_556 . ?
Se2 K1 Zn1 37.685(3) 4_566 . ?
Se2 K1 Zn1 142.315(3) 2_545 . ?
Se1 K1 Zn1 98.123(4) 3_566 . ?
Se1 K1 Zn1 81.877(4) 1_545 . ?
Zn2 K1 Zn1 120.701(4) 3_566 . ?
Zn2 K1 Zn1 59.299(4) 1_545 . ?
Se1 K2 Se1 178.019(17) . 2 ?
Se1 K2 Se1 70.183(4) . 3_566 ?
Se1 K2 Se1 109.961(4) 2 3_566 ?
Se1 K2 Se1 109.961(4) . 4_565 ?
Se1 K2 Se1 70.183(4) 2 4_565 ?
Se1 K2 Se1 172.158(18) 3_566 4_565 ?
Se1 K2 Se2 70.822(6) . . ?
Se1 K2 Se2 110.923(10) 2 . ?
Se1 K2 Se2 104.107(10) 3_566 . ?
Se1 K2 Se2 69.090(6) 4_565 . ?
Se1 K2 Se2 110.923(10) . 2 ?
Se1 K2 Se2 70.822(6) 2 2 ?
Se1 K2 Se2 69.089(6) 3_566 2 ?
Se1 K2 Se2 104.107(10) 4_565 2 ?
Se2 K2 Se2 68.313(10) . 2 ?
Se1 K2 Se2 108.658(10) . 2_545 ?
Se1 K2 Se2 69.584(6) 2 2_545 ?
Se1 K2 Se2 76.366(6) 3_566 2_545 ?
Se1 K2 Se2 110.497(10) 4_565 2_545 ?
Se2 K2 Se2 179.049(9) . 2_545 ?
Se2 K2 Se2 112.638(4) 2 2_545 ?
Se1 K2 Se2 69.584(6) . 1_545 ?
Se1 K2 Se2 108.658(10) 2 1_545 ?
Se1 K2 Se2 110.497(10) 3_566 1_545 ?
Se1 K2 Se2 76.366(7) 4_565 1_545 ?
Se2 K2 Se2 112.638(4) . 1_545 ?
Se2 K2 Se2 179.049(9) 2 1_545 ?
Se2 K2 Se2 66.412(10) 2_545 1_545 ?
Se1 K2 Zn2 138.500(9) . 4_465 ?
Se1 K2 Zn2 40.415(4) 2 4_465 ?
Se1 K2 Zn2 76.547(5) 3_566 4_465 ?
Se1 K2 Zn2 106.366(5) 4_565 4_465 ?
Se2 K2 Zn2 143.119(12) . 4_465 ?
Se2 K2 Zn2 78.138(5) 2 4_465 ?
Se2 K2 Zn2 37.737(5) 2_545 4_465 ?
Se2 K2 Zn2 100.946(12) 1_545 4_465 ?
Se1 K2 Zn2 40.415(4) . 3_666 ?
Se1 K2 Zn2 138.500(9) 2 3_666 ?
Se1 K2 Zn2 106.366(5) 3_566 3_666 ?
Se1 K2 Zn2 76.547(5) 4_565 3_666 ?
Se2 K2 Zn2 78.138(5) . 3_666 ?
Se2 K2 Zn2 143.119(12) 2 3_666 ?
Se2 K2 Zn2 100.946(12) 2_545 3_666 ?
Se2 K2 Zn2 37.737(5) 1_545 3_666 ?
Zn2 K2 Zn2 137.909(15) 4_465 3_666 ?
Se1 K2 K1 123.836(11) . 2 ?
Se1 K2 K1 54.444(5) 2 2 ?
Se1 K2 K1 128.658(11) 3_566 2 ?
Se1 K2 K1 58.197(4) 4_565 2 ?
Se2 K2 K1 127.223(3) . 2 ?
Se2 K2 K1 125.234(3) 2 2 ?
Se2 K2 K1 52.328(6) 2_545 2 ?
Se2 K2 K1 54.280(7) 1_545 2 ?
Zn2 K2 K1 62.421(6) 4_465 2 ?
Zn2 K2 K1 87.139(8) 3_666 2 ?
Se1 K2 K1 54.444(5) . . ?
Se1 K2 K1 123.836(11) 2 . ?
Se1 K2 K1 58.197(4) 3_566 . ?
Se1 K2 K1 128.658(11) 4_565 . ?
Se2 K2 K1 125.233(3) . . ?
Se2 K2 K1 127.222(3) 2 . ?
Se2 K2 K1 54.280(7) 2_545 . ?
Se2 K2 K1 52.328(6) 1_545 . ?
Zn2 K2 K1 87.139(8) 4_465 . ?
Zn2 K2 K1 62.421(6) 3_666 . ?
K1 K2 K1 88.863(10) 2 . ?
Se1 Zn1 Se1 114.378(12) 2_656 . ?
Se1 Zn1 Se2 106.570(5) 2_656 4_566 ?
Se1 Zn1 Se2 107.596(5) . 4_566 ?
Se1 Zn1 Se2 107.597(5) 2_656 3_666 ?
Se1 Zn1 Se2 106.570(5) . 3_666 ?
Se2 Zn1 Se2 114.346(12) 4_566 3_666 ?
Se1 Zn1 Zn2 53.328(5) 2_656 4_566 ?
Se1 Zn1 Zn2 126.647(7) . 4_566 ?
Se2 Zn1 Zn2 53.242(5) 4_566 4_566 ?
Se2 Zn1 Zn2 126.783(7) 3_666 4_566 ?
Se1 Zn1 Zn2 126.647(7) 2_656 3_666 ?
Se1 Zn1 Zn2 53.328(5) . 3_666 ?
Se2 Zn1 Zn2 126.783(7) 4_566 3_666 ?
Se2 Zn1 Zn2 53.242(5) 3_666 3_666 ?
Zn2 Zn1 Zn2 179.963(12) 4_566 3_666 ?
Se1 Zn1 K1 156.876(5) 2_656 . ?
Se1 Zn1 K1 58.795(4) . . ?
Se2 Zn1 K1 60.238(4) 4_566 . ?
Se2 Zn1 K1 95.432(6) 3_666 . ?
Zn2 Zn1 K1 110.665(4) 4_566 . ?
Zn2 Zn1 K1 69.350(4) 3_666 . ?
Se1 Zn1 K1 58.796(4) 2_656 2_656 ?
Se1 Zn1 K1 156.876(5) . 2_656 ?
Se2 Zn1 K1 95.432(6) 4_566 2_656 ?
Se2 Zn1 K1 60.238(4) 3_666 2_656 ?
Zn2 Zn1 K1 69.350(4) 4_566 2_656 ?
Zn2 Zn1 K1 110.665(4) 3_666 2_656 ?
K1 Zn1 K1 136.503(7) . 2_656 ?
Se1 Zn1 K2 59.561(5) 2_656 3_666 ?
Se1 Zn1 K2 94.752(7) . 3_666 ?
Se2 Zn1 K2 157.431(6) 4_566 3_666 ?
Se2 Zn1 K2 60.036(7) 3_666 3_666 ?
Zn2 Zn1 K2 110.466(4) 4_566 3_666 ?
Zn2 Zn1 K2 69.518(4) 3_666 3_666 ?
K1 Zn1 K2 138.848(2) . 3_666 ?
K1 Zn1 K2 62.408(5) 2_656 3_666 ?
Se1 Zn1 K2 94.752(7) 2_656 3_566 ?
Se1 Zn1 K2 59.561(5) . 3_566 ?
Se2 Zn1 K2 60.036(7) 4_566 3_566 ?
Se2 Zn1 K2 157.431(6) 3_666 3_566 ?
Zn2 Zn1 K2 69.518(4) 4_566 3_566 ?
Zn2 Zn1 K2 110.466(4) 3_666 3_566 ?
K1 Zn1 K2 62.408(5) . 3_566 ?
K1 Zn1 K2 138.848(2) 2_656 3_566 ?
K2 Zn1 K2 133.962(15) 3_666 3_566 ?
Se1 Zn2 Se2 127.628(10) . 3_676 ?
Se1 Zn2 Se2 106.964(8) . . ?
Se2 Zn2 Se2 105.711(8) 3_676 . ?
Se1 Zn2 Se1 105.634(8) . 3_666 ?
Se2 Zn2 Se1 106.532(8) 3_676 3_666 ?
Se2 Zn2 Se1 101.517(8) . 3_666 ?
Se1 Zn2 Zn2 137.793(11) . 3_676 ?
Se2 Zn2 Zn2 54.601(7) 3_676 3_676 ?
Se2 Zn2 Zn2 51.110(6) . 3_676 ?
Se1 Zn2 Zn2 113.524(10) 3_666 3_676 ?
Se1 Zn2 Zn2 54.622(7) . 3_666 ?
Se2 Zn2 Zn2 137.198(11) 3_676 3_666 ?
Se2 Zn2 Zn2 113.863(10) . 3_666 ?
Se1 Zn2 Zn2 51.012(6) 3_666 3_666 ?
Zn2 Zn2 Zn2 159.357(14) 3_676 3_666 ?
Se1 Zn2 Zn1 116.262(8) . 3_666 ?
Se2 Zn2 Zn1 116.109(8) 3_676 3_666 ?
Se2 Zn2 Zn1 50.781(6) . 3_666 ?
Se1 Zn2 Zn1 50.736(6) 3_666 3_666 ?
Zn2 Zn2 Zn1 79.654(9) 3_676 3_666 ?
Zn2 Zn2 Zn1 79.706(9) 3_666 3_666 ?
Se1 Zn2 K2 99.023(9) . 3_666 ?
Se2 Zn2 K2 65.052(9) 3_676 3_666 ?
Se2 Zn2 K2 151.551(8) . 3_666 ?
Se1 Zn2 K2 59.496(6) 3_666 3_666 ?
Zn2 Zn2 K2 113.796(11) 3_676 3_666 ?
Zn2 Zn2 K2 72.351(10) 3_666 3_666 ?
Zn1 Zn2 K2 107.087(5) 3_666 3_666 ?
Se1 Zn2 K1 66.597(5) . 1_565 ?
Se2 Zn2 K1 98.357(7) 3_676 1_565 ?
Se2 Zn2 K1 58.983(5) . 1_565 ?
Se1 Zn2 K1 152.193(7) 3_666 1_565 ?
Zn2 Zn2 K1 71.409(7) 3_676 1_565 ?
Zn2 Zn2 K1 115.360(8) 3_666 1_565 ?
Zn1 Zn2 K1 106.966(5) 3_666 1_565 ?
K2 Zn2 K1 145.922(5) 3_666 1_565 ?
Zn2 Se1 Zn1 105.973(8) . . ?
Zn2 Se1 Zn2 74.366(8) . 3_666 ?
Zn1 Se1 Zn2 75.936(6) . 3_666 ?
Zn2 Se1 K2 88.655(8) . . ?
Zn1 Se1 K2 147.060(11) . . ?
Zn2 Se1 K2 80.090(7) 3_666 . ?
Zn2 Se1 K1 154.008(7) . . ?
Zn1 Se1 K1 83.408(6) . . ?
Zn2 Se1 K1 84.916(6) 3_666 . ?
K2 Se1 K1 72.184(8) . . ?
Zn2 Se1 K2 130.826(11) . 3_566 ?
Zn1 Se1 K2 83.031(6) . 3_566 ?
Zn2 Se1 K2 151.482(11) 3_666 3_566 ?
K2 Se1 K2 109.817(4) . 3_566 ?
K1 Se1 K2 73.603(8) . 3_566 ?
Zn2 Se1 K1 76.119(6) . 1_565 ?
Zn1 Se1 K1 139.838(6) . 1_565 ?
Zn2 Se1 K1 139.269(7) 3_666 1_565 ?
K2 Se1 K1 71.749(8) . 1_565 ?
K1 Se1 K1 112.550(4) . 1_565 ?
K2 Se1 K1 68.081(8) 3_566 1_565 ?
Zn2 Se2 Zn1 105.728(8) 3_676 3_666 ?
Zn2 Se2 Zn2 74.290(8) 3_676 . ?
Zn1 Se2 Zn2 75.978(6) 3_666 . ?
Zn2 Se2 K1 87.911(6) 3_676 1_565 ?
Zn1 Se2 K1 148.463(7) 3_666 1_565 ?
Zn2 Se2 K1 80.826(6) . 1_565 ?
Zn2 Se2 K1 132.441(7) 3_676 2_565 ?
Zn1 Se2 K1 82.077(4) 3_666 2_565 ?
Zn2 Se2 K1 149.841(7) . 2_565 ?
K1 Se2 K1 109.810(4) 1_565 2_565 ?
Zn2 Se2 K2 153.861(7) 3_676 . ?
Zn1 Se2 K2 82.580(7) 3_666 . ?
Zn2 Se2 K2 84.146(7) . . ?
K1 Se2 K2 73.991(4) 1_565 . ?
K1 Se2 K2 72.608(4) 2_565 . ?
Zn2 Se2 K2 77.210(7) 3_676 1_565 ?
Zn1 Se2 K2 139.922(7) 3_666 1_565 ?
Zn2 Se2 K2 139.719(7) . 1_565 ?
K1 Se2 K2 70.202(4) 1_565 1_565 ?
K1 Se2 K2 68.963(4) 2_565 1_565 ?
K2 Se2 K2 112.638(4) . 1_565 ?

loop_
_geom_bond_atom_site_label_1
_geom_bond_atom_site_label_2
_geom_bond_distance
_geom_bond_site_symmetry_2
_geom_bond_publ_flag
K1 Se2 3.40874(15) 3_566 ?
K1 Se2 3.40874(15) 1_545 ?
K1 Se1 3.46251(15) . ?
K1 Se1 3.46252(15) 3_556 ?
K1 Se2 3.52464(15) 4_566 ?
K1 Se2 3.52464(15) 2_545 ?
K1 Se1 3.71195(15) 3_566 ?
K1 Se1 3.71195(15) 1_545 ?
K1 Zn2 3.9265(2) 3_566 ?
K1 Zn2 3.9265(2) 1_545 ?
K1 Zn1 4.02144(12) . ?
K2 Se1 3.41562(15) . ?
K2 Se1 3.41564(15) 2 ?
K2 Se1 3.52104(15) 3_566 ?
K2 Se1 3.52104(15) 4_565 ?
K2 Se2 3.5416(4) . ?
K2 Se2 3.5416(4) 2 ?
K2 Se2 3.6309(4) 2_545 ?
K2 Se2 3.6309(4) 1_545 ?
K2 Zn2 3.9052(3) 4_465 ?
K2 Zn2 3.9052(3) 3_666 ?
Zn1 Se1 2.4810(2) 2_656 ?
Zn1 Se1 2.48099(19) . ?
Zn1 Se2 2.48207(19) 4_566 ?
Zn1 Se2 2.48207(19) 3_666 ?
Zn1 Zn2 3.10835(19) 4_566 ?
Zn1 Zn2 3.1084(2) 3_666 ?
Zn2 Se1 2.4502(2) . ?
Zn2 Se2 2.4509(2) 3_676 ?
Zn2 Se2 2.5668(2) . ?
Zn2 Se1 2.5701(2) 3_666 ?
Zn2 Zn2 3.0313(4) 3_676 ?
Zn2 Zn2 3.0356(4) 3_666 ?
